data_2228432
loop_
_publ_author_name
'Salehi, Mehdi'
'Dutkiewicz, Grzegorz'
'Kubicki, Maciej'

_publ_section_title
;
 {2,2'-[1,1'-(Ethane-1,2-diyldinitrilo)diethylidyne]diphenolato}bis(pyrrolidine)cobalt(III)
 perchlorate <i>p</i>-xylene hemisolvate
;
_journal_coeditor_code JH2227
_journal_issue 12
_journal_name_full 'Acta Crystallographica Section E'
_journal_page_first m1590
_journal_page_last m1591
_journal_paper_doi 10.1107/S160053681004660X
_journal_volume 66
_journal_year 2010
_chemical_formula_iupac '[Co (C18 H18 N2 O2) (C4 H9 N)2] Cl O4, 0.5C8 H10'
_chemical_formula_moiety 'C26 H36 Co N4 O2 +, Cl O4 -, 0.5(C8 H10)'
_chemical_formula_sum 'C30 H41 Cl Co N4 O6'
_chemical_formula_weight 648.05
_chemical_name_systematic
;
{2,2'-[1,1'-(Ethane-1,2-
diyldinitrilo)diethylidyne]diphenolato}bis(pyrrolidine)cobalt(III)
perchlorate <i>p</i>-xylene hemisolvate
;
_space_group_IT_number 14
_symmetry_cell_setting monoclinic
_symmetry_space_group_name_Hall '-P 2yn'
_symmetry_space_group_name_H-M 'P 1 21/n 1'
_atom_sites_solution_hydrogens geom
_atom_sites_solution_primary direct
_atom_sites_solution_secondary difmap
_audit_creation_method SHELXL-97
_cell_angle_alpha 90.00
_cell_angle_beta 92.87(2)
_cell_angle_gamma 90.00
_cell_formula_units_Z 4
_cell_length_a 13.118(2)
_cell_length_b 16.551(3)
_cell_length_c 13.784(2)
_cell_measurement_reflns_used 9456
_cell_measurement_temperature 100.0(10)
_cell_measurement_theta_max 28.9733
_cell_measurement_theta_min 2.9023
_cell_volume 2989.0(8)
_computing_cell_refinement 'CrysAlis Pro (Oxford Diffraction, 2009)'
_computing_data_collection 'CrysAlis Pro (Oxford Diffraction, 2009)'
_computing_data_reduction 'CrysAlis Pro (Oxford Diffraction, 2009)'
_computing_molecular_graphics
;
<i>Stereochemical Workstation Operation Manual</i> (Siemens, 1989)
;
_computing_publication_material 'SHELXL97 (Sheldrick, 2008)'
_computing_structure_refinement 'SHELXL97 (Sheldrick, 2008)'
_computing_structure_solution 'SIR92 (Altomare <i>et al.</i>, 1993)'
_diffrn_ambient_temperature 100.0(10)
_diffrn_detector_area_resol_mean 16.1544
_diffrn_measured_fraction_theta_full 0.998
_diffrn_measured_fraction_theta_max 0.886
_diffrn_measurement_device_type 'Oxford Diffraction Xcalibur Eos'
_diffrn_measurement_method \w
_diffrn_radiation_monochromator graphite
_diffrn_radiation_source 'Enhance (Mo) X-ray Source'
_diffrn_radiation_type 'Mo K\a'
_diffrn_radiation_wavelength 0.71073
_diffrn_reflns_av_R_equivalents 0.0525
_diffrn_reflns_av_sigmaI/netI 0.0724
_diffrn_reflns_limit_h_max 15
_diffrn_reflns_limit_h_min -16
_diffrn_reflns_limit_k_max 22
_diffrn_reflns_limit_k_min -21
_diffrn_reflns_limit_l_max 18
_diffrn_reflns_limit_l_min -18
_diffrn_reflns_number 23760
_diffrn_reflns_theta_full 25.00
_diffrn_reflns_theta_max 29.08
_diffrn_reflns_theta_min 2.91
_exptl_absorpt_coefficient_mu 0.714
_exptl_absorpt_correction_T_max 1.00000
_exptl_absorpt_correction_T_min 0.42193
_exptl_absorpt_correction_type multi-scan
_exptl_absorpt_process_details
;
(CrysAlis Pro; Oxford Diffraction, 2009)
;
_exptl_crystal_colour 'dark red'
_exptl_crystal_density_diffrn 1.440
_exptl_crystal_density_method 'not measured'
_exptl_crystal_description prism
_exptl_crystal_F_000 1364
_exptl_crystal_size_max 0.4
_exptl_crystal_size_mid 0.15
_exptl_crystal_size_min 0.15
_refine_diff_density_max 0.670
_refine_diff_density_min -0.514
_refine_ls_extinction_method none
_refine_ls_goodness_of_fit_ref 0.991
_refine_ls_hydrogen_treatment mixed
_refine_ls_matrix_type full
_refine_ls_number_parameters 502
_refine_ls_number_reflns 7081
_refine_ls_number_restraints 0
_refine_ls_restrained_S_all 0.991
_refine_ls_R_factor_all 0.0665
_refine_ls_R_factor_gt 0.0395
_refine_ls_shift/su_max 0.002
_refine_ls_shift/su_mean 0.000
_refine_ls_structure_factor_coef Fsqd
_refine_ls_weighting_details 'calc w=1/[\s^2^(Fo^2^)+(0.0380P)^2^] where P=(Fo^2^+2Fc^2^)/3'
_refine_ls_weighting_scheme calc
_refine_ls_wR_factor_gt 0.0799
_refine_ls_wR_factor_ref 0.0837
_reflns_number_gt 4734
_reflns_number_total 7081
_reflns_threshold_expression I>2\s(I)
_cod_data_source_file jh2227.cif
_cod_data_source_block I
_cod_original_sg_symbol_H-M 'P 21/n'
_cod_database_code 2228432
_cod_database_fobs_code 2228432

loop_
_symmetry_equiv_pos_as_xyz
'x, y, z'
'-x+1/2, y+1/2, -z+1/2'
'-x, -y, -z'
'x-1/2, -y-1/2, z-1/2'

loop_
_atom_site_type_symbol
_atom_site_label
_atom_site_fract_x
_atom_site_fract_y
_atom_site_fract_z
_atom_site_U_iso_or_equiv
_atom_site_adp_type
_atom_site_calc_flag
_atom_site_refinement_flags
_atom_site_occupancy
_atom_site_disorder_assembly
_atom_site_disorder_group
Co Co1 0.43307(2) 0.200878(17) 0.223086(19) 0.01430(8) Uani d . 1 . .
N N1 0.32241(13) 0.26626(11) 0.15288(13) 0.0195(4) Uani d . 1 . .
H H1 0.3269(16) 0.2648(13) 0.0877(17) 0.023 Uiso d . 1 . .
C C2 0.31534(19) 0.35365(14) 0.17595(19) 0.0280(6) Uani d . 1 . .
H H21 0.3731(18) 0.3871(15) 0.1487(16) 0.034 Uiso d . 1 . .
H H22 0.3120(17) 0.3579(14) 0.2515(17) 0.034 Uiso d . 1 . .
C C3 0.21166(19) 0.37890(16) 0.1324(2) 0.0317(6) Uani d . 1 . .
H H31 0.1857(17) 0.4294(16) 0.1617(17) 0.038 Uiso d . 1 . .
H H32 0.2132(18) 0.3776(15) 0.0624(18) 0.038 Uiso d . 1 . .
C C4 0.1450(2) 0.30912(17) 0.1558(3) 0.0427(7) Uani d . 1 . .
H H41 0.085(2) 0.3023(16) 0.107(2) 0.051 Uiso d . 1 . .
H H42 0.121(2) 0.3201(17) 0.218(2) 0.051 Uiso d . 1 . .
C C5 0.21586(18) 0.23502(15) 0.16164(19) 0.0262(5) Uani d . 1 . .
H H51 0.2149(17) 0.2099(14) 0.2271(17) 0.031 Uiso d . 1 . .
H H52 0.1983(18) 0.1966(15) 0.1083(17) 0.031 Uiso d . 1 . .
N N6 0.53743(14) 0.13130(11) 0.29580(11) 0.0160(4) Uani d . 1 . .
H H6 0.5884(16) 0.1644(14) 0.3137(15) 0.019 Uiso d . 1 . .
C C7 0.50197(19) 0.09102(14) 0.38566(15) 0.0207(5) Uani d . 1 . .
H H71 0.4302(17) 0.0819(14) 0.3787(15) 0.025 Uiso d . 1 . .
H H72 0.5138(16) 0.1294(14) 0.4397(15) 0.025 Uiso d . 1 . .
C C8 0.5615(2) 0.01142(15) 0.39679(17) 0.0260(5) Uani d . 1 . .
H H81 0.5990(17) 0.0093(14) 0.4590(17) 0.031 Uiso d . 1 . .
H H82 0.5160(17) -0.0334(15) 0.3918(16) 0.031 Uiso d . 1 . .
C C9 0.63361(18) 0.00956(15) 0.31396(16) 0.0211(5) Uani d . 1 . .
H H91 0.6997(17) 0.0345(13) 0.3372(15) 0.025 Uiso d . 1 . .
H H92 0.6430(17) -0.0387(14) 0.2914(15) 0.025 Uiso d . 1 . .
C C10 0.58171(18) 0.06470(14) 0.23889(15) 0.0189(5) Uani d . 1 . .
H H101 0.6284(16) 0.0877(13) 0.1909(15) 0.023 Uiso d . 1 . .
H H102 0.5226(16) 0.0385(13) 0.2052(15) 0.023 Uiso d . 1 . .
C C11 0.33034(15) 0.06975(12) 0.12952(14) 0.0145(4) Uani d . 1 . .
O O12 0.35375(10) 0.10722(8) 0.21165(9) 0.0160(3) Uani d . 1 . .
C C13 0.25165(17) 0.01153(13) 0.13147(16) 0.0188(5) Uani d . 1 . .
H H13 0.2275(16) 0.0008(14) 0.1890(16) 0.023 Uiso d . 1 . .
C C14 0.21879(17) -0.03030(13) 0.05014(16) 0.0199(5) Uani d . 1 . .
H H14 0.1637(16) -0.0666(14) 0.0540(15) 0.024 Uiso d . 1 . .
C C15 0.26181(16) -0.01498(13) -0.03840(15) 0.0183(5) Uani d . 1 . .
H H15 0.2360(15) -0.0463(13) -0.0936(15) 0.022 Uiso d . 1 . .
C C16 0.33976(16) 0.04004(13) -0.04243(15) 0.0163(5) Uani d . 1 . .
H H16 0.3683(15) 0.0523(13) -0.1003(15) 0.020 Uiso d . 1 . .
C C17 0.37838(15) 0.08255(12) 0.04054(14) 0.0139(4) Uani d . 1 . .
C C18 0.46758(15) 0.13478(12) 0.03271(13) 0.0139(4) Uani d . 1 . .
C C19 0.52757(18) 0.12788(14) -0.05752(15) 0.0181(5) Uani d . 1 . .
H H19A 0.4929(17) 0.1555(14) -0.1079(16) 0.027 Uiso d . 1 . .
H H19B 0.5293(16) 0.0748(15) -0.0782(15) 0.027 Uiso d . 1 . .
H H19C 0.5991(18) 0.1489(14) -0.0482(15) 0.027 Uiso d . 1 . .
N N20 0.49586(13) 0.18431(10) 0.10260(11) 0.0152(4) Uani d . 1 . .
C C21 0.58643(18) 0.23621(14) 0.09577(16) 0.0222(5) Uani d . 1 . .
H H211 0.5974(16) 0.2496(13) 0.0285(16) 0.027 Uiso d . 1 . .
H H212 0.6468(18) 0.2055(14) 0.1226(16) 0.027 Uiso d . 1 . .
C C22 0.56754(19) 0.31395(14) 0.14930(16) 0.0225(5) Uani d . 1 . .
H H221 0.6309(18) 0.3398(14) 0.1644(15) 0.027 Uiso d . 1 . .
H H222 0.5206(17) 0.3489(14) 0.1087(16) 0.027 Uiso d . 1 . .
N N23 0.51726(13) 0.29409(10) 0.23916(12) 0.0166(4) Uani d . 1 . .
C C24 0.52723(16) 0.34161(13) 0.31422(15) 0.0188(5) Uani d . 1 . .
C C25 0.5844(2) 0.41992(15) 0.30703(19) 0.0263(6) Uani d . 1 . .
H H25A 0.652(2) 0.4135(16) 0.3180(17) 0.040 Uiso d . 1 . .
H H25B 0.5622(18) 0.4579(16) 0.3546(18) 0.040 Uiso d . 1 . .
H H25C 0.5750(18) 0.4459(16) 0.2461(18) 0.040 Uiso d . 1 . .
C C26 0.48102(16) 0.32171(13) 0.40501(15) 0.0183(5) Uani d . 1 . .
C C27 0.40293(16) 0.26336(13) 0.41079(14) 0.0186(5) Uani d . 1 . .
O O28 0.36521(10) 0.22025(8) 0.33713(10) 0.0181(3) Uani d . 1 . .
C C29 0.35918(18) 0.25124(14) 0.50123(16) 0.0243(5) Uani d . 1 . .
H H29 0.3078(18) 0.2120(14) 0.5022(16) 0.029 Uiso d . 1 . .
C C30 0.3937(2) 0.29266(16) 0.58313(17) 0.0293(6) Uani d . 1 . .
H H30 0.3643(18) 0.2825(15) 0.6370(17) 0.035 Uiso d . 1 . .
C C31 0.47268(19) 0.34752(16) 0.57808(17) 0.0295(6) Uani d . 1 . .
H H31A 0.4954(18) 0.3735(15) 0.6275(17) 0.035 Uiso d . 1 . .
C C32 0.51534(19) 0.36198(14) 0.49171(17) 0.0253(5) Uani d . 1 . .
H H32A 0.5689(18) 0.3976(14) 0.4914(16) 0.030 Uiso d . 1 . .
Cl Cl1A 0.79066(4) 0.23619(3) 0.35925(4) 0.02212(13) Uani d . 1 . .
O O1A 0.80829(13) 0.30755(10) 0.30347(11) 0.0339(4) Uani d . 1 . .
O O2A 0.78027(12) 0.16794(9) 0.29433(10) 0.0280(4) Uani d . 1 . .
O O3A 0.69829(12) 0.24462(11) 0.41007(12) 0.0357(4) Uani d . 1 . .
O O4A 0.87471(11) 0.22283(9) 0.42896(11) 0.0258(4) Uani d . 1 . .
C C1A 1.0458(2) 0.05050(15) 0.43188(17) 0.0345(6) Uani d . 1 . .
C C11A 1.0945(3) 0.1044(2) 0.3592(2) 0.0499(8) Uani d . 1 . .
H H11A 1.171(2) 0.1142(19) 0.381(2) 0.075 Uiso d . 1 . .
H H11B 1.062(2) 0.152(2) 0.349(2) 0.075 Uiso d . 1 . .
H H11C 1.097(2) 0.080(2) 0.303(2) 0.075 Uiso d . 1 . .
C C2A 0.9406(2) 0.03841(16) 0.42930(18) 0.0353(7) Uani d . 1 . .
H H2A 0.9032(19) 0.0658(16) 0.3855(18) 0.042 Uiso d . 1 . .
C C3A 0.8953(2) -0.01037(16) 0.49598(18) 0.0360(6) Uani d . 1 . .
H H3A 0.821(2) -0.0225(17) 0.4959(19) 0.054 Uiso d . 1 . .

loop_
_atom_site_aniso_label
_atom_site_aniso_U_11
_atom_site_aniso_U_22
_atom_site_aniso_U_33
_atom_site_aniso_U_12
_atom_site_aniso_U_13
_atom_site_aniso_U_23
Co1 0.01606(16) 0.01228(14) 0.01440(14) -0.00159(13) -0.00085(10) -0.00040(12)
N1 0.0193(10) 0.0172(9) 0.0218(9) -0.0016(8) -0.0013(8) -0.0006(8)
C2 0.0290(15) 0.0167(12) 0.0376(14) 0.0002(11) -0.0065(11) 0.0018(11)
C3 0.0296(15) 0.0254(14) 0.0390(15) 0.0056(12) -0.0088(12) -0.0012(12)
C4 0.0247(16) 0.0319(16) 0.071(2) 0.0057(13) 0.0034(14) 0.0010(15)
C5 0.0206(13) 0.0230(13) 0.0345(14) -0.0013(11) -0.0027(10) -0.0011(11)
N6 0.0192(10) 0.0148(9) 0.0139(8) -0.0019(8) 0.0011(7) 0.0001(7)
C7 0.0265(13) 0.0202(12) 0.0155(11) 0.0007(10) 0.0025(9) 0.0029(9)
C8 0.0314(15) 0.0224(13) 0.0244(12) 0.0030(11) 0.0029(11) 0.0035(10)
C9 0.0213(13) 0.0178(12) 0.0241(12) 0.0052(10) 0.0005(9) 0.0011(10)
C10 0.0207(13) 0.0190(12) 0.0172(11) 0.0033(10) 0.0020(9) -0.0022(9)
C11 0.0145(11) 0.0108(10) 0.0180(10) 0.0025(9) -0.0027(8) 0.0010(8)
O12 0.0188(8) 0.0143(7) 0.0146(7) -0.0036(6) -0.0005(6) -0.0003(6)
C13 0.0217(13) 0.0143(11) 0.0206(11) -0.0019(10) 0.0025(9) 0.0020(9)
C14 0.0150(12) 0.0133(11) 0.0308(12) -0.0016(9) -0.0036(10) 0.0000(9)
C15 0.0167(12) 0.0163(11) 0.0212(11) 0.0025(9) -0.0076(9) -0.0046(9)
C16 0.0183(12) 0.0155(11) 0.0149(10) 0.0052(9) -0.0009(9) -0.0002(9)
C17 0.0131(11) 0.0109(10) 0.0175(10) 0.0011(9) -0.0031(8) 0.0014(8)
C18 0.0146(11) 0.0135(10) 0.0132(10) 0.0034(9) -0.0028(8) 0.0042(8)
C19 0.0176(13) 0.0182(12) 0.0184(11) 0.0011(10) 0.0017(9) 0.0003(9)
N20 0.0155(10) 0.0141(9) 0.0158(8) -0.0024(7) -0.0008(7) 0.0034(7)
C21 0.0238(13) 0.0233(12) 0.0198(11) -0.0090(11) 0.0030(9) 0.0006(10)
C22 0.0234(13) 0.0208(13) 0.0230(11) -0.0091(10) -0.0021(10) 0.0023(9)
N23 0.0153(10) 0.0142(9) 0.0201(9) -0.0014(8) -0.0024(7) 0.0007(8)
C24 0.0134(12) 0.0159(11) 0.0262(12) 0.0032(9) -0.0089(9) 0.0000(9)
C25 0.0278(15) 0.0174(12) 0.0328(14) -0.0028(11) -0.0080(11) -0.0037(11)
C26 0.0168(12) 0.0163(11) 0.0211(11) 0.0068(9) -0.0069(9) -0.0041(9)
C27 0.0175(12) 0.0192(11) 0.0186(10) 0.0094(10) -0.0040(9) -0.0037(9)
O28 0.0168(8) 0.0197(8) 0.0182(7) -0.0001(6) 0.0032(6) -0.0042(6)
C29 0.0229(13) 0.0258(14) 0.0245(12) 0.0059(11) 0.0023(10) -0.0006(10)
C30 0.0327(15) 0.0355(15) 0.0197(11) 0.0161(13) 0.0018(10) -0.0028(11)
C31 0.0308(15) 0.0316(15) 0.0250(13) 0.0136(12) -0.0109(11) -0.0123(11)
C32 0.0253(14) 0.0215(13) 0.0279(12) 0.0085(11) -0.0110(10) -0.0060(10)
Cl1A 0.0213(3) 0.0208(3) 0.0241(3) -0.0017(2) -0.0004(2) -0.0035(2)
O1A 0.0455(11) 0.0222(9) 0.0339(9) -0.0021(8) -0.0005(8) 0.0039(8)
O2A 0.0351(10) 0.0232(9) 0.0255(8) -0.0091(8) -0.0027(7) -0.0060(7)
O3A 0.0208(9) 0.0498(12) 0.0366(10) 0.0078(9) 0.0044(7) -0.0034(9)
O4A 0.0199(9) 0.0268(9) 0.0300(9) 0.0000(7) -0.0069(7) -0.0057(7)
C1A 0.0544(19) 0.0251(14) 0.0238(12) 0.0132(13) -0.0004(12) -0.0075(11)
C11A 0.072(2) 0.0429(19) 0.0357(16) 0.0097(17) 0.0069(16) -0.0021(14)
C2A 0.050(2) 0.0306(15) 0.0241(13) 0.0174(13) -0.0091(12) -0.0067(11)
C3A 0.0466(17) 0.0316(15) 0.0293(14) 0.0122(14) -0.0020(12) -0.0100(12)

loop_
_atom_type_symbol
_atom_type_description
_atom_type_scat_dispersion_real
_atom_type_scat_dispersion_imag
_atom_type_scat_source
C C 0.0033 0.0016 'International Tables Vol C Tables 4.2.6.8 and 6.1.1.4'
H H 0.0000 0.0000 'International Tables Vol C Tables 4.2.6.8 and 6.1.1.4'
N N 0.0061 0.0033 'International Tables Vol C Tables 4.2.6.8 and 6.1.1.4'
O O 0.0106 0.0060 'International Tables Vol C Tables 4.2.6.8 and 6.1.1.4'
Cl Cl 0.1484 0.1585 'International Tables Vol C Tables 4.2.6.8 and 6.1.1.4'
Co Co 0.3494 0.9721 'International Tables Vol C Tables 4.2.6.8 and 6.1.1.4'

loop_
_geom_angle_atom_site_label_1
_geom_angle_atom_site_label_2
_geom_angle_atom_site_label_3
_geom_angle_site_symmetry_1
_geom_angle_site_symmetry_3
_geom_angle
_geom_angle_publ_flag
O12 Co1 O28 . . 85.80(6) ?
O12 Co1 N23 . . 177.53(7) ?
O28 Co1 N23 . . 93.50(7) ?
O12 Co1 N20 . . 94.02(7) ?
O28 Co1 N20 . . 176.62(7) ?
N23 Co1 N20 . . 86.82(7) ?
O12 Co1 N6 . . 85.96(7) ?
O28 Co1 N6 . . 91.14(6) ?
N23 Co1 N6 . . 91.69(7) ?
N20 Co1 N6 . . 92.21(7) ?
O12 Co1 N1 . . 91.16(7) ?
O28 Co1 N1 . . 87.13(7) ?
N23 Co1 N1 . . 91.17(7) ?
N20 Co1 N1 . . 89.50(7) ?
N6 Co1 N1 . . 176.75(8) ?
C2 N1 C5 . . 104.47(18) ?
C2 N1 Co1 . . 118.08(14) ?
C5 N1 Co1 . . 115.28(14) ?
C2 N1 H1 . . 104.3(15) ?
C5 N1 H1 . . 100.2(14) ?
Co1 N1 H1 . . 112.4(14) ?
N1 C2 C3 . . 104.35(19) ?
N1 C2 H21 . . 113.1(13) ?
C3 C2 H21 . . 111.7(13) ?
N1 C2 H22 . . 106.5(13) ?
C3 C2 H22 . . 107.1(12) ?
H21 C2 H22 . . 113.4(18) ?
C4 C3 C2 . . 102.9(2) ?
C4 C3 H31 . . 110.2(14) ?
C2 C3 H31 . . 112.9(13) ?
C4 C3 H32 . . 103.9(15) ?
C2 C3 H32 . . 109.1(14) ?
H31 C3 H32 . . 117(2) ?
C3 C4 C5 . . 105.6(2) ?
C3 C4 H41 . . 112.7(16) ?
C5 C4 H41 . . 113.1(16) ?
C3 C4 H42 . . 105.7(18) ?
C5 C4 H42 . . 109.4(18) ?
H41 C4 H42 . . 110(2) ?
N1 C5 C4 . . 106.5(2) ?
N1 C5 H51 . . 105.7(13) ?
C4 C5 H51 . . 110.2(14) ?
N1 C5 H52 . . 110.1(14) ?
C4 C5 H52 . . 110.9(14) ?
H51 C5 H52 . . 113.1(19) ?
C10 N6 C7 . . 104.56(16) ?
C10 N6 Co1 . . 115.74(12) ?
C7 N6 Co1 . . 115.66(14) ?
C10 N6 H6 . . 107.1(14) ?
C7 N6 H6 . . 107.8(14) ?
Co1 N6 H6 . . 105.5(14) ?
N6 C7 C8 . . 106.65(18) ?
N6 C7 H71 . . 109.4(13) ?
C8 C7 H71 . . 111.7(14) ?
N6 C7 H72 . . 107.1(13) ?
C8 C7 H72 . . 114.7(12) ?
H71 C7 H72 . . 107.2(18) ?
C9 C8 C7 . . 105.97(19) ?
C9 C8 H81 . . 110.9(14) ?
C7 C8 H81 . . 110.7(14) ?
C9 C8 H82 . . 110.0(14) ?
C7 C8 H82 . . 110.3(14) ?
H81 C8 H82 . . 108.9(19) ?
C10 C9 C8 . . 103.04(18) ?
C10 C9 H91 . . 108.8(13) ?
C8 C9 H91 . . 108.3(12) ?
C10 C9 H92 . . 112.1(15) ?
C8 C9 H92 . . 113.1(15) ?
H91 C9 H92 . . 111.1(19) ?
N6 C10 C9 . . 105.08(16) ?
N6 C10 H101 . . 109.6(13) ?
C9 C10 H101 . . 114.3(12) ?
N6 C10 H102 . . 104.8(13) ?
C9 C10 H102 . . 111.9(13) ?
H101 C10 H102 . . 110.5(17) ?
O12 C11 C13 . . 116.42(18) ?
O12 C11 C17 . . 125.31(18) ?
C13 C11 C17 . . 118.26(18) ?
C11 O12 Co1 . . 124.71(12) ?
C14 C13 C11 . . 122.0(2) ?
C14 C13 H13 . . 121.3(14) ?
C11 C13 H13 . . 116.6(14) ?
C13 C14 C15 . . 120.0(2) ?
C13 C14 H14 . . 119.1(13) ?
C15 C14 H14 . . 120.7(13) ?
C16 C15 C14 . . 119.4(2) ?
C16 C15 H15 . . 123.8(13) ?
C14 C15 H15 . . 116.7(13) ?
C15 C16 C17 . . 122.3(2) ?
C15 C16 H16 . . 121.2(13) ?
C17 C16 H16 . . 116.5(13) ?
C16 C17 C11 . . 117.82(18) ?
C16 C17 C18 . . 119.31(18) ?
C11 C17 C18 . . 122.82(17) ?
N20 C18 C17 . . 121.05(18) ?
N20 C18 C19 . . 121.02(19) ?
C17 C18 C19 . . 117.91(18) ?
C18 C19 H19A . . 108.8(14) ?
C18 C19 H19B . . 110.4(14) ?
H19A C19 H19B . . 104.8(18) ?
C18 C19 H19C . . 113.0(12) ?
H19A C19 H19C . . 110.1(19) ?
H19B C19 H19C . . 109.4(19) ?
C18 N20 C21 . . 121.32(17) ?
C18 N20 Co1 . . 127.82(14) ?
C21 N20 Co1 . . 110.86(13) ?
N20 C21 C22 . . 108.25(19) ?
N20 C21 H211 . . 110.6(13) ?
C22 C21 H211 . . 107.9(13) ?
N20 C21 H212 . . 107.9(13) ?
C22 C21 H212 . . 113.6(13) ?
H211 C21 H212 . . 108.5(18) ?
N23 C22 C21 . . 108.23(18) ?
N23 C22 H221 . . 110.0(13) ?
C21 C22 H221 . . 109.1(14) ?
N23 C22 H222 . . 108.2(13) ?
C21 C22 H222 . . 109.3(13) ?
H221 C22 H222 . . 111.9(19) ?
C24 N23 C22 . . 120.24(18) ?
C24 N23 Co1 . . 128.10(15) ?
C22 N23 Co1 . . 111.44(13) ?
N23 C24 C26 . . 121.16(19) ?
N23 C24 C25 . . 120.0(2) ?
C26 C24 C25 . . 118.8(2) ?
C24 C25 H25A . . 112.2(17) ?
C24 C25 H25B . . 110.4(15) ?
H25A C25 H25B . . 107(2) ?
C24 C25 H25C . . 114.0(15) ?
H25A C25 H25C . . 107(2) ?
H25B C25 H25C . . 106(2) ?
C27 C26 C32 . . 118.2(2) ?
C27 C26 C24 . . 122.51(18) ?
C32 C26 C24 . . 119.3(2) ?
O28 C27 C29 . . 116.7(2) ?
O28 C27 C26 . . 124.91(19) ?
C29 C27 C26 . . 118.33(19) ?
C27 O28 Co1 . . 124.32(13) ?
C30 C29 C27 . . 121.4(2) ?
C30 C29 H29 . . 122.7(14) ?
C27 C29 H29 . . 115.9(14) ?
C29 C30 C31 . . 120.1(2) ?
C29 C30 H30 . . 117.5(17) ?
C31 C30 H30 . . 122.4(17) ?
C32 C31 C30 . . 120.1(2) ?
C32 C31 H31A . . 118.0(17) ?
C30 C31 H31A . . 121.9(17) ?
C31 C32 C26 . . 121.7(2) ?
C31 C32 H32A . . 117.7(14) ?
C26 C32 H32A . . 120.5(14) ?
O1A Cl1A O3A . . 110.12(11) ?
O1A Cl1A O4A . . 110.17(10) ?
O3A Cl1A O4A . . 108.98(9) ?
O1A Cl1A O2A . . 108.95(9) ?
O3A Cl1A O2A . . 108.82(10) ?
O4A Cl1A O2A . . 109.78(10) ?
C2A C1A C3A . 3_756 117.5(2) ?
C2A C1A C11A . . 121.3(2) ?
C3A C1A C11A 3_756 . 121.1(3) ?
C1A C11A H11A . . 109.4(17) ?
C1A C11A H11B . . 114(2) ?
H11A C11A H11B . . 111(3) ?
C1A C11A H11C . . 111(2) ?
H11A C11A H11C . . 104(3) ?
H11B C11A H11C . . 107(3) ?
C3A C2A C1A . . 121.7(2) ?
C3A C2A H2A . . 120.9(17) ?
C1A C2A H2A . . 117.3(17) ?
C2A C3A C1A . 3_756 120.8(3) ?
C2A C3A H3A . . 124.8(16) ?
C1A C3A H3A 3_756 . 114.3(16) ?

loop_
_geom_bond_atom_site_label_1
_geom_bond_atom_site_label_2
_geom_bond_site_symmetry_2
_geom_bond_distance
_geom_bond_publ_flag
Co1 O12 . 1.8692(14) ?
Co1 O28 . 1.8725(14) ?
Co1 N23 . 1.9038(17) ?
Co1 N20 . 1.9102(17) ?
Co1 N6 . 2.0168(17) ?
Co1 N1 . 2.0184(18) ?
N1 C2 . 1.485(3) ?
N1 C5 . 1.501(3) ?
N1 H1 . 0.90(2) ?
C2 C3 . 1.518(3) ?
C2 H21 . 1.02(2) ?
C2 H22 . 1.05(2) ?
C3 C4 . 1.494(4) ?
C3 H31 . 1.00(3) ?
C3 H32 . 0.97(2) ?
C4 C5 . 1.538(4) ?
C4 H41 . 1.01(3) ?
C4 H42 . 0.94(3) ?
C5 H51 . 0.99(2) ?
C5 H52 . 0.99(2) ?
N6 C10 . 1.488(3) ?
N6 C7 . 1.501(3) ?
N6 H6 . 0.89(2) ?
C7 C8 . 1.535(3) ?
C7 H71 . 0.95(2) ?
C7 H72 . 0.99(2) ?
C8 C9 . 1.519(3) ?
C8 H81 . 0.97(2) ?
C8 H82 . 0.95(2) ?
C9 C10 . 1.515(3) ?
C9 H91 . 1.00(2) ?
C9 H92 . 0.87(2) ?
C10 H101 . 1.00(2) ?
C10 H102 . 0.98(2) ?
C11 O12 . 1.314(2) ?
C11 C13 . 1.413(3) ?
C11 C17 . 1.423(3) ?
C13 C14 . 1.369(3) ?
C13 H13 . 0.89(2) ?
C14 C15 . 1.393(3) ?
C14 H14 . 0.94(2) ?
C15 C16 . 1.372(3) ?
C15 H15 . 0.97(2) ?
C16 C17 . 1.415(3) ?
C16 H16 . 0.92(2) ?
C17 C18 . 1.463(3) ?
C18 N20 . 1.305(2) ?
C18 C19 . 1.509(3) ?
C19 H19A . 0.93(2) ?
C19 H19B . 0.92(2) ?
C19 H19C . 1.00(2) ?
N20 C21 . 1.473(3) ?
C21 C22 . 1.510(3) ?
C21 H211 . 0.97(2) ?
C21 H212 . 1.00(2) ?
C22 N23 . 1.469(3) ?
C22 H221 . 0.95(2) ?
C22 H222 . 1.00(2) ?
N23 C24 . 1.301(3) ?
C24 C26 . 1.455(3) ?
C24 C25 . 1.503(3) ?
C25 H25A . 0.89(3) ?
C25 H25B . 0.96(3) ?
C25 H25C . 0.95(3) ?
C26 C27 . 1.413(3) ?
C26 C32 . 1.422(3) ?
C27 O28 . 1.317(2) ?
C27 C29 . 1.413(3) ?
C29 C30 . 1.378(3) ?
C29 H29 . 0.94(2) ?
C30 C31 . 1.382(4) ?
C30 H30 . 0.87(2) ?
C31 C32 . 1.362(3) ?
C31 H31A . 0.85(2) ?
C32 H32A . 0.92(2) ?
Cl1A O1A . 1.4343(16) ?
Cl1A O3A . 1.4365(16) ?
Cl1A O4A . 1.4428(15) ?
Cl1A O2A . 1.4433(15) ?
C1A C2A . 1.393(4) ?
C1A C3A 3_756 1.396(3) ?
C1A C11A . 1.507(4) ?
C11A H11A . 1.05(3) ?
C11A H11B . 0.90(3) ?
C11A H11C . 0.88(3) ?
C2A C3A . 1.379(4) ?
C2A H2A . 0.88(2) ?
C3A C1A 3_756 1.396(3) ?
C3A H3A . 1.00(3) ?

loop_
_geom_hbond_atom_site_label_D
_geom_hbond_atom_site_label_H
_geom_hbond_atom_site_label_A
_geom_hbond_site_symmetry_A
_geom_hbond_distance_DH
_geom_hbond_distance_HA
_geom_hbond_distance_DA
_geom_hbond_angle_DHA
N1 H1 O4A 4_565 0.90(2) 2.32(2) 3.200(2) 166.2(19)
N6 H6 O2A . 0.89(2) 2.55(2) 3.244(2) 135.9(18)
N6 H6 O3A . 0.89(2) 2.33(2) 3.181(3) 160.9(18)
C2A H2A O2A . 0.88(2) 2.61(3) 3.477(3) 166(2)
C19 H19B CgA 3_655 0.92(2) 2.85(2) 3.438(2) 122.8(16)
C14 H14 CgB 2_545 0.94(2) 2.56(2) 3.430(2) 153.8(17)
C22 H222 CgC 2_655 1.00(2) 2.92(2) 3.784(2) 145.5(16)

loop_
_geom_torsion_atom_site_label_1
_geom_torsion_atom_site_label_2
_geom_torsion_atom_site_label_3
_geom_torsion_atom_site_label_4
_geom_torsion_site_symmetry_1
_geom_torsion_site_symmetry_2
_geom_torsion_site_symmetry_3
_geom_torsion_site_symmetry_4
_geom_torsion
_geom_torsion_publ_flag
O12 Co1 N1 C2 . . . . 151.59(17) ?
O28 Co1 N1 C2 . . . . 65.85(17) ?
N23 Co1 N1 C2 . . . . -27.59(17) ?
N20 Co1 N1 C2 . . . . -114.40(17) ?
O12 Co1 N1 C5 . . . . 27.17(16) ?
O28 Co1 N1 C5 . . . . -58.57(16) ?
N23 Co1 N1 C5 . . . . -152.01(16) ?
N20 Co1 N1 C5 . . . . 121.18(16) ?
C5 N1 C2 C3 . . . . -36.4(2) ?
Co1 N1 C2 C3 . . . . -166.02(16) ?
N1 C2 C3 C4 . . . . 40.4(3) ?
C2 C3 C4 C5 . . . . -28.2(3) ?
C2 N1 C5 C4 . . . . 18.5(3) ?
Co1 N1 C5 C4 . . . . 149.80(18) ?
C3 C4 C5 N1 . . . . 6.4(3) ?
O12 Co1 N6 C10 . . . . 63.71(15) ?
O28 Co1 N6 C10 . . . . 149.42(15) ?
N23 Co1 N6 C10 . . . . -117.05(15) ?
N20 Co1 N6 C10 . . . . -30.16(16) ?
O12 Co1 N6 C7 . . . . -59.05(15) ?
O28 Co1 N6 C7 . . . . 26.66(15) ?
N23 Co1 N6 C7 . . . . 120.19(15) ?
N20 Co1 N6 C7 . . . . -152.92(15) ?
C10 N6 C7 C8 . . . . 21.1(2) ?
Co1 N6 C7 C8 . . . . 149.59(15) ?
N6 C7 C8 C9 . . . . 2.1(3) ?
C7 C8 C9 C10 . . . . -24.0(3) ?
C7 N6 C10 C9 . . . . -36.7(2) ?
Co1 N6 C10 C9 . . . . -165.17(14) ?
C8 C9 C10 N6 . . . . 37.7(2) ?
C13 C11 O12 Co1 . . . . -166.03(14) ?
C17 C11 O12 Co1 . . . . 14.8(3) ?
O28 Co1 O12 C11 . . . . 155.40(15) ?
N20 Co1 O12 C11 . . . . -21.22(16) ?
N6 Co1 O12 C11 . . . . -113.16(15) ?
N1 Co1 O12 C11 . . . . 68.36(16) ?
O12 C11 C13 C14 . . . . 178.56(19) ?
C17 C11 C13 C14 . . . . -2.2(3) ?
C11 C13 C14 C15 . . . . -1.2(3) ?
C13 C14 C15 C16 . . . . 2.4(3) ?
C14 C15 C16 C17 . . . . -0.3(3) ?
C15 C16 C17 C11 . . . . -3.1(3) ?
C15 C16 C17 C18 . . . . 174.49(19) ?
O12 C11 C17 C16 . . . . -176.63(18) ?
C13 C11 C17 C16 . . . . 4.2(3) ?
O12 C11 C17 C18 . . . . 5.9(3) ?
C13 C11 C17 C18 . . . . -173.29(18) ?
C16 C17 C18 N20 . . . . 169.29(18) ?
C11 C17 C18 N20 . . . . -13.3(3) ?
C16 C17 C18 C19 . . . . -12.4(3) ?
C11 C17 C18 C19 . . . . 165.03(18) ?
C17 C18 N20 C21 . . . . 179.12(18) ?
C19 C18 N20 C21 . . . . 0.9(3) ?
C17 C18 N20 Co1 . . . . -0.4(3) ?
C19 C18 N20 Co1 . . . . -178.70(14) ?
O12 Co1 N20 C18 . . . . 14.51(17) ?
N23 Co1 N20 C18 . . . . -167.82(18) ?
N6 Co1 N20 C18 . . . . 100.61(17) ?
N1 Co1 N20 C18 . . . . -76.62(17) ?
O12 Co1 N20 C21 . . . . -165.07(14) ?
N23 Co1 N20 C21 . . . . 12.60(15) ?
N6 Co1 N20 C21 . . . . -78.97(15) ?
N1 Co1 N20 C21 . . . . 103.80(15) ?
C18 N20 C21 C22 . . . . 147.73(19) ?
Co1 N20 C21 C22 . . . . -32.7(2) ?
N20 C21 C22 N23 . . . . 41.1(2) ?
C21 C22 N23 C24 . . . . 153.4(2) ?
C21 C22 N23 Co1 . . . . -31.6(2) ?
O28 Co1 N23 C24 . . . . 9.06(18) ?
N20 Co1 N23 C24 . . . . -174.31(18) ?
N6 Co1 N23 C24 . . . . -82.19(18) ?
N1 Co1 N23 C24 . . . . 96.26(18) ?
O28 Co1 N23 C22 . . . . -165.47(14) ?
N20 Co1 N23 C22 . . . . 11.16(15) ?
N6 Co1 N23 C22 . . . . 103.28(15) ?
N1 Co1 N23 C22 . . . . -78.27(15) ?
C22 N23 C24 C26 . . . . -177.86(19) ?
Co1 N23 C24 C26 . . . . 8.0(3) ?
C22 N23 C24 C25 . . . . 4.1(3) ?
Co1 N23 C24 C25 . . . . -169.96(16) ?
N23 C24 C26 C27 . . . . -16.8(3) ?
C25 C24 C26 C27 . . . . 161.2(2) ?
N23 C24 C26 C32 . . . . 163.0(2) ?
C25 C24 C26 C32 . . . . -19.0(3) ?
C32 C26 C27 O28 . . . . -178.51(19) ?
C24 C26 C27 O28 . . . . 1.3(3) ?
C32 C26 C27 C29 . . . . 3.4(3) ?
C24 C26 C27 C29 . . . . -176.76(19) ?
C29 C27 O28 Co1 . . . . -160.24(14) ?
C26 C27 O28 Co1 . . . . 21.7(3) ?
O12 Co1 O28 C27 . . . . 154.22(16) ?
N23 Co1 O28 C27 . . . . -23.40(16) ?
N6 Co1 O28 C27 . . . . 68.36(16) ?
N1 Co1 O28 C27 . . . . -114.40(16) ?
O28 C27 C29 C30 . . . . 179.3(2) ?
C26 C27 C29 C30 . . . . -2.4(3) ?
C27 C29 C30 C31 . . . . 0.0(4) ?
C29 C30 C31 C32 . . . . 1.3(4) ?
C30 C31 C32 C26 . . . . -0.2(4) ?
C27 C26 C32 C31 . . . . -2.2(3) ?
C24 C26 C32 C31 . . . . 178.0(2) ?
C3A C1A C2A C3A 3_756 . . . 0.9(4) ?
C11A C1A C2A C3A . . . . -179.5(2) ?
C1A C2A C3A C1A . . . 3_756 -0.9(4) ?
